data_4078593
loop_
_publ_author_name
'Jian, Zhongbao'
'Hangaly, Noa K.'
'Rong, Weifeng'
'Mou, Zehuai'
'Liu, Dongtao'
'Li, Shihui'
'Trifonov, Alexander A.'
'Sundermeyer, J\"org'
'Cui, Dongmei'

_publ_section_title
;
 Yttrium Hydride Complex Bearing CpPN/Amidinate Heteroleptic Ligands:
 Synthesis, Structure, and Reactivity
;
_journal_issue 12
_journal_name_full Organometallics
_journal_page_first 4579
_journal_paper_doi 10.1021/om3003703
_journal_volume 31
_journal_year 2012
_chemical_formula_sum 'C54 H77 N7 P Si Y'
_chemical_formula_weight 972.20
_chemical_name_systematic
; 
 ? 
;
_space_group_IT_number 14
_symmetry_cell_setting monoclinic
_symmetry_space_group_name_Hall '-P 2ybc'
_symmetry_space_group_name_H-M 'P 1 21/c 1'
_atom_sites_solution_hydrogens geom
_atom_sites_solution_primary direct
_atom_sites_solution_secondary difmap
_audit_creation_method SHELXL-97
_cell_angle_alpha 90.00
_cell_angle_beta 106.901(2)
_cell_angle_gamma 90.00
_cell_formula_units_Z 4
_cell_length_a 16.6515(18)
_cell_length_b 17.2291(19)
_cell_length_c 19.625(2)
_cell_measurement_temperature 185(2)
_cell_volume 5387.0(10)
_computing_structure_refinement 'SHELXL-97 (Sheldrick, 1997)'
_computing_structure_solution 'SHELXS-97 (Sheldrick, 1990)'
_diffrn_ambient_temperature 185(2)
_diffrn_measured_fraction_theta_full 0.993
_diffrn_measured_fraction_theta_max 0.993
_diffrn_radiation_monochromator graphite
_diffrn_radiation_source 'fine-focus sealed tube'
_diffrn_radiation_type MoK\a
_diffrn_radiation_wavelength 0.71073
_diffrn_reflns_av_R_equivalents 0.1072
_diffrn_reflns_av_sigmaI/netI 0.1469
_diffrn_reflns_limit_h_max 20
_diffrn_reflns_limit_h_min -20
_diffrn_reflns_limit_k_max 21
_diffrn_reflns_limit_k_min -12
_diffrn_reflns_limit_l_max 24
_diffrn_reflns_limit_l_min -23
_diffrn_reflns_number 29501
_diffrn_reflns_theta_full 26.20
_diffrn_reflns_theta_max 26.20
_diffrn_reflns_theta_min 1.28
_exptl_absorpt_coefficient_mu 1.175
_exptl_absorpt_correction_T_max 0.7657
_exptl_absorpt_correction_T_min 0.7194
_exptl_absorpt_correction_type multi-scan
_exptl_crystal_density_diffrn 1.199
_exptl_crystal_density_method 'not measured'
_exptl_crystal_F_000 2072
_exptl_crystal_size_max 0.30
_exptl_crystal_size_mid 0.27
_exptl_crystal_size_min 0.24
_refine_diff_density_max 0.771
_refine_diff_density_min -0.467
_refine_diff_density_rms 0.082
_refine_ls_extinction_method none
_refine_ls_goodness_of_fit_ref 1.024
_refine_ls_hydrogen_treatment constr
_refine_ls_matrix_type full
_refine_ls_number_parameters 592
_refine_ls_number_reflns 10748
_refine_ls_number_restraints 0
_refine_ls_restrained_S_all 1.024
_refine_ls_R_factor_all 0.1547
_refine_ls_R_factor_gt 0.0716
_refine_ls_shift/su_max 0.001
_refine_ls_shift/su_mean 0.000
_refine_ls_structure_factor_coef Fsqd
_refine_ls_weighting_details 'calc w=1/[\s^2^(Fo^2^)+(0.0825P)^2^+3.1076P] where P=(Fo^2^+2Fc^2^)/3'
_refine_ls_weighting_scheme calc
_refine_ls_wR_factor_gt 0.1703
_refine_ls_wR_factor_ref 0.2019
_reflns_number_gt 5573
_reflns_number_total 10748
_reflns_threshold_expression >2sigma(I)
_cod_data_source_file om3003703_si_002.cif
_cod_data_source_block 8
_cod_original_cell_volume 5387.1(10)
_cod_original_sg_symbol_H-M P2(1)/c
_cod_database_code 4078593

loop_
_symmetry_equiv_pos_as_xyz
'x, y, z'
'-x, y+1/2, -z+1/2'
'-x, -y, -z'
'x, -y-1/2, z-1/2'

loop_
_atom_site_label
_atom_site_type_symbol
_atom_site_fract_x
_atom_site_fract_y
_atom_site_fract_z
_atom_site_U_iso_or_equiv
_atom_site_adp_type
_atom_site_occupancy
_atom_site_symmetry_multiplicity
_atom_site_calc_flag
_atom_site_refinement_flags
C1 C 0.2408(3) 0.5291(3) 0.3267(3) 0.0305(13) Uani 1 1 d .
C2 C 0.1804(3) 0.4810(3) 0.2804(3) 0.0320(14) Uani 1 1 d .
H2 H 0.1275 0.4963 0.2526 0.038 Uiso 1 1 calc R
C3 C 0.2139(4) 0.4071(3) 0.2837(3) 0.0375(15) Uani 1 1 d .
H3 H 0.1872 0.3640 0.2585 0.045 Uiso 1 1 calc R
C4 C 0.2952(4) 0.4082(4) 0.3318(3) 0.0390(15) Uani 1 1 d .
H4 H 0.3317 0.3662 0.3433 0.047 Uiso 1 1 calc R
C5 C 0.3116(4) 0.4825(3) 0.3590(3) 0.0340(14) Uani 1 1 d .
H5 H 0.3605 0.4989 0.3926 0.041 Uiso 1 1 calc R
C6 C 0.3280(3) 0.6591(3) 0.3950(3) 0.0318(13) Uani 1 1 d .
C7 C 0.3734(4) 0.6876(4) 0.3515(3) 0.0420(16) Uani 1 1 d .
H7 H 0.3478 0.6909 0.3027 0.050 Uiso 1 1 calc R
C8 C 0.4548(4) 0.7109(4) 0.3786(3) 0.0447(16) Uani 1 1 d .
H8 H 0.4847 0.7288 0.3485 0.054 Uiso 1 1 calc R
C9 C 0.4925(4) 0.7077(4) 0.4514(4) 0.0574(19) Uani 1 1 d .
H9 H 0.5472 0.7255 0.4708 0.069 Uiso 1 1 calc R
C10 C 0.4490(4) 0.6784(5) 0.4945(4) 0.063(2) Uani 1 1 d .
H10 H 0.4752 0.6741 0.5431 0.076 Uiso 1 1 calc R
C11 C 0.3669(4) 0.6549(4) 0.4674(3) 0.0432(16) Uani 1 1 d .
H11 H 0.3377 0.6363 0.4978 0.052 Uiso 1 1 calc R
C12 C 0.1756(3) 0.6152(3) 0.4253(3) 0.0341(14) Uani 1 1 d .
C13 C 0.1478(4) 0.5435(4) 0.4426(3) 0.0528(18) Uani 1 1 d .
H13 H 0.1564 0.4990 0.4189 0.063 Uiso 1 1 calc R
C14 C 0.1074(5) 0.5384(5) 0.4949(4) 0.064(2) Uani 1 1 d .
H14 H 0.0884 0.4907 0.5061 0.077 Uiso 1 1 calc R
C15 C 0.0956(4) 0.6047(5) 0.5301(4) 0.064(2) Uani 1 1 d .
H15 H 0.0688 0.6016 0.5655 0.077 Uiso 1 1 calc R
C16 C 0.1226(4) 0.6740(5) 0.5136(3) 0.0536(18) Uani 1 1 d .
H16 H 0.1145 0.7183 0.5379 0.064 Uiso 1 1 calc R
C17 C 0.1617(4) 0.6796(4) 0.4615(3) 0.0477(17) Uani 1 1 d .
H17 H 0.1792 0.7280 0.4503 0.057 Uiso 1 1 calc R
C18 C 0.1066(3) 0.7248(3) 0.2666(3) 0.0338(14) Uani 1 1 d .
C19 C 0.1243(3) 0.8023(3) 0.2509(3) 0.0341(14) Uani 1 1 d .
C20 C 0.0592(4) 0.8520(4) 0.2187(3) 0.0463(16) Uani 1 1 d .
H20 H 0.0715 0.9022 0.2076 0.056 Uiso 1 1 calc R
C21 C -0.0227(4) 0.8293(4) 0.2027(3) 0.0505(18) Uani 1 1 d .
H21 H -0.0658 0.8634 0.1808 0.061 Uiso 1 1 calc R
C22 C -0.0402(4) 0.7551(4) 0.2197(3) 0.0459(16) Uani 1 1 d .
H22 H -0.0960 0.7395 0.2086 0.055 Uiso 1 1 calc R
C23 C 0.0224(4) 0.7019(4) 0.2529(3) 0.0374(15) Uani 1 1 d .
C24 C -0.0029(4) 0.6218(4) 0.2713(3) 0.0431(16) Uani 1 1 d .
H24 H 0.0487 0.5922 0.2917 0.052 Uiso 1 1 calc R
C25 C -0.0496(4) 0.6253(4) 0.3270(3) 0.0573(19) Uani 1 1 d .
H25A H -0.0138 0.6475 0.3700 0.086 Uiso 1 1 calc R
H25B H -0.0655 0.5738 0.3365 0.086 Uiso 1 1 calc R
H25C H -0.0989 0.6567 0.3097 0.086 Uiso 1 1 calc R
C26 C -0.0544(4) 0.5781(4) 0.2058(3) 0.0556(19) Uani 1 1 d .
H26A H -0.1052 0.6062 0.1840 0.083 Uiso 1 1 calc R
H26B H -0.0682 0.5275 0.2197 0.083 Uiso 1 1 calc R
H26C H -0.0225 0.5729 0.1725 0.083 Uiso 1 1 calc R
C27 C 0.2138(4) 0.8300(4) 0.2723(3) 0.0438(16) Uani 1 1 d .
H27 H 0.2498 0.7850 0.2724 0.053 Uiso 1 1 calc R
C28 C 0.2365(4) 0.8620(4) 0.3479(3) 0.064(2) Uani 1 1 d .
H28A H 0.2048 0.9083 0.3486 0.096 Uiso 1 1 calc R
H28B H 0.2954 0.8738 0.3637 0.096 Uiso 1 1 calc R
H28C H 0.2238 0.8239 0.3789 0.096 Uiso 1 1 calc R
C29 C 0.2326(4) 0.8914(4) 0.2216(4) 0.060(2) Uani 1 1 d .
H29A H 0.2149 0.8722 0.1736 0.090 Uiso 1 1 calc R
H29B H 0.2918 0.9017 0.2351 0.090 Uiso 1 1 calc R
H29C H 0.2028 0.9384 0.2246 0.090 Uiso 1 1 calc R
C30 C 0.4501(3) 0.5799(4) 0.2243(3) 0.0384(15) Uani 1 1 d .
C31 C 0.3659(4) 0.6630(3) 0.1308(3) 0.0360(14) Uani 1 1 d .
H31 H 0.4220 0.6824 0.1335 0.043 Uiso 1 1 calc R
C32 C 0.3164(4) 0.7281(4) 0.1495(3) 0.0492(17) Uani 1 1 d .
H32A H 0.2621 0.7093 0.1496 0.074 Uiso 1 1 calc R
H32B H 0.3097 0.7688 0.1149 0.074 Uiso 1 1 calc R
H32C H 0.3455 0.7477 0.1958 0.074 Uiso 1 1 calc R
C33 C 0.3240(5) 0.6361(4) 0.0553(3) 0.060(2) Uani 1 1 d .
H33A H 0.3511 0.5899 0.0459 0.090 Uiso 1 1 calc R
H33B H 0.3284 0.6761 0.0225 0.090 Uiso 1 1 calc R
H33C H 0.2658 0.6254 0.0497 0.090 Uiso 1 1 calc R
C34 C 0.5269(4) 0.4813(4) 0.3078(3) 0.0467(17) Uani 1 1 d .
H34 H 0.5725 0.4955 0.2879 0.056 Uiso 1 1 calc R
C35 C 0.5493(4) 0.5110(4) 0.3844(4) 0.068(2) Uani 1 1 d .
H35A H 0.5536 0.5665 0.3846 0.102 Uiso 1 1 calc R
H35B H 0.6021 0.4892 0.4113 0.102 Uiso 1 1 calc R
H35C H 0.5064 0.4958 0.4055 0.102 Uiso 1 1 calc R
C36 C 0.5179(4) 0.3935(4) 0.3046(4) 0.065(2) Uani 1 1 d .
H36A H 0.4723 0.3784 0.3225 0.097 Uiso 1 1 calc R
H36B H 0.5690 0.3701 0.3331 0.097 Uiso 1 1 calc R
H36C H 0.5067 0.3764 0.2561 0.097 Uiso 1 1 calc R
C37 C 0.5286(3) 0.6236(4) 0.2287(3) 0.0492(18) Uani 1 1 d .
H37A H 0.5657 0.6181 0.2768 0.059 Uiso 1 1 calc R
H37B H 0.5143 0.6781 0.2215 0.059 Uiso 1 1 calc R
C38 C 0.5599(5) 0.4988(6) 0.1291(4) 0.103(4) Uani 1 1 d .
H38A H 0.5916 0.4861 0.0968 0.155 Uiso 1 1 calc R
H38B H 0.5011 0.4977 0.1041 0.155 Uiso 1 1 calc R
H38C H 0.5718 0.4617 0.1672 0.155 Uiso 1 1 calc R
C39 C 0.5664(7) 0.6668(8) 0.0909(7) 0.175(7) Uani 1 1 d .
H39A H 0.5694 0.7186 0.1095 0.263 Uiso 1 1 calc R
H39B H 0.5112 0.6575 0.0595 0.263 Uiso 1 1 calc R
H39C H 0.6070 0.6608 0.0651 0.263 Uiso 1 1 calc R
C40 C 0.7024(4) 0.5980(5) 0.2128(6) 0.098(3) Uani 1 1 d .
H40A H 0.7145 0.5617 0.2516 0.146 Uiso 1 1 calc R
H40B H 0.7183 0.6493 0.2309 0.146 Uiso 1 1 calc R
H40C H 0.7335 0.5840 0.1804 0.146 Uiso 1 1 calc R
C41 C 0.3453(4) 0.3951(4) 0.1067(4) 0.0523(18) Uani 1 1 d .
H41A H 0.4059 0.3891 0.1211 0.063 Uiso 1 1 calc R
H41B H 0.3332 0.4485 0.0914 0.063 Uiso 1 1 calc R
C42 C 0.3111(6) 0.3460(5) 0.0468(4) 0.077(2) Uani 1 1 d .
H42 H 0.3025 0.3648 0.0009 0.093 Uiso 1 1 calc R
C43 C 0.2908(4) 0.2709(4) 0.0576(4) 0.0524(18) Uani 1 1 d .
C44 C 0.2971(5) 0.2500(4) 0.1250(4) 0.066(2) Uani 1 1 d .
H44 H 0.2925 0.1977 0.1353 0.079 Uiso 1 1 calc R
C45 C 0.3101(4) 0.3040(4) 0.1798(4) 0.061(2) Uani 1 1 d .
H45 H 0.3143 0.2871 0.2257 0.073 Uiso 1 1 calc R
C46 C 0.2309(8) 0.1478(6) 0.0126(6) 0.157(6) Uani 1 1 d .
H46A H 0.2695 0.1239 0.0532 0.235 Uiso 1 1 calc R
H46B H 0.2247 0.1157 -0.0286 0.235 Uiso 1 1 calc R
H46C H 0.1773 0.1539 0.0212 0.235 Uiso 1 1 calc R
C47 C 0.2258(5) 0.2519(6) -0.0691(4) 0.099(3) Uani 1 1 d .
H47A H 0.1799 0.2856 -0.0689 0.148 Uiso 1 1 calc R
H47B H 0.2057 0.2102 -0.1022 0.148 Uiso 1 1 calc R
H47C H 0.2678 0.2807 -0.0831 0.148 Uiso 1 1 calc R
C48 C 0.1357(4) 0.5951(3) 0.1309(3) 0.0368(14) Uani 1 1 d .
H48 H 0.1471 0.6162 0.1763 0.044 Uiso 1 1 calc R
C49 C 0.0734(3) 0.6277(4) 0.0783(3) 0.0362(14) Uani 1 1 d .
H49 H 0.0422 0.6682 0.0892 0.043 Uiso 1 1 calc R
C50 C 0.0552(3) 0.6016(4) 0.0085(3) 0.0376(15) Uani 1 1 d .
C51 C 0.1017(4) 0.5373(4) -0.0010(3) 0.0415(15) Uani 1 1 d .
H51 H 0.0913 0.5152 -0.0460 0.050 Uiso 1 1 calc R
C52 C 0.1619(3) 0.5066(4) 0.0546(3) 0.0387(14) Uani 1 1 d .
H52 H 0.1912 0.4636 0.0459 0.046 Uiso 1 1 calc R
C53 C -0.0146(4) 0.6127(5) -0.1197(3) 0.066(2) Uani 1 1 d .
H53A H 0.0389 0.6144 -0.1289 0.099 Uiso 1 1 calc R
H53B H -0.0523 0.6485 -0.1507 0.099 Uiso 1 1 calc R
H53C H -0.0372 0.5612 -0.1281 0.099 Uiso 1 1 calc R
C54 C -0.0620(4) 0.6905(4) -0.0333(4) 0.064(2) Uani 1 1 d .
H54A H -0.0696 0.6818 0.0127 0.095 Uiso 1 1 calc R
H54B H -0.1150 0.6856 -0.0692 0.095 Uiso 1 1 calc R
H54C H -0.0400 0.7417 -0.0351 0.095 Uiso 1 1 calc R
N1 N 0.1722(3) 0.6720(3) 0.2886(2) 0.0361(12) Uani 1 1 d .
N2 N 0.3745(3) 0.5986(3) 0.1813(2) 0.0350(12) Uani 1 1 d .
N3 N 0.4495(3) 0.5155(3) 0.2630(2) 0.0380(12) Uani 1 1 d .
N4 N 0.3169(3) 0.3827(3) 0.1673(3) 0.0437(13) Uani 1 1 d .
N5 N 0.2616(4) 0.2206(4) 0.0009(4) 0.085(2) Uani 1 1 d .
N6 N 0.1820(3) 0.5344(3) 0.1219(2) 0.0376(12) Uani 1 1 d .
N7 N -0.0043(3) 0.6343(3) -0.0458(3) 0.0484(14) Uani 1 1 d .
P1 P 0.22286(9) 0.62463(9) 0.35310(8) 0.0309(4) Uani 1 1 d .
Si1 Si 0.58900(13) 0.59602(16) 0.16567(14) 0.0754(8) Uani 1 1 d .
Y1 Y 0.30586(3) 0.49497(3) 0.21951(3) 0.02983(17) Uani 1 1 d .

loop_
_atom_site_aniso_label
_atom_site_aniso_U_11
_atom_site_aniso_U_22
_atom_site_aniso_U_33
_atom_site_aniso_U_23
_atom_site_aniso_U_13
_atom_site_aniso_U_12
C1 0.033(3) 0.036(3) 0.024(3) 0.002(3) 0.011(3) -0.001(3)
C2 0.031(3) 0.033(4) 0.032(3) -0.001(3) 0.011(3) -0.006(3)
C3 0.045(4) 0.029(3) 0.043(4) -0.002(3) 0.019(3) -0.006(3)
C4 0.049(4) 0.030(4) 0.041(4) 0.008(3) 0.018(3) 0.007(3)
C5 0.036(3) 0.040(4) 0.027(3) 0.004(3) 0.011(3) 0.003(3)
C6 0.033(3) 0.030(3) 0.031(3) -0.002(3) 0.008(3) -0.001(3)
C7 0.039(4) 0.044(4) 0.038(3) -0.002(3) 0.004(3) -0.004(3)
C8 0.043(4) 0.046(4) 0.050(4) -0.001(3) 0.021(3) -0.010(3)
C9 0.041(4) 0.069(5) 0.059(5) -0.008(4) 0.009(4) -0.014(4)
C10 0.051(4) 0.090(6) 0.040(4) -0.002(4) 0.000(3) -0.011(4)
C11 0.043(4) 0.053(4) 0.030(3) 0.000(3) 0.005(3) -0.011(3)
C12 0.035(3) 0.036(4) 0.030(3) 0.000(3) 0.008(3) 0.002(3)
C13 0.062(4) 0.054(5) 0.051(4) 0.008(4) 0.028(4) 0.007(4)
C14 0.079(5) 0.066(5) 0.063(5) 0.002(4) 0.044(4) 0.001(4)
C15 0.062(5) 0.097(7) 0.040(4) -0.005(4) 0.025(4) 0.000(5)
C16 0.059(4) 0.061(5) 0.045(4) -0.019(4) 0.021(4) 0.003(4)
C17 0.047(4) 0.050(4) 0.048(4) -0.009(3) 0.016(3) -0.003(3)
C18 0.038(3) 0.033(3) 0.029(3) -0.003(3) 0.006(3) 0.006(3)
C19 0.038(3) 0.028(3) 0.036(3) -0.007(3) 0.010(3) 0.001(3)
C20 0.051(4) 0.039(4) 0.052(4) 0.005(3) 0.020(3) 0.011(3)
C21 0.049(4) 0.050(5) 0.055(4) 0.014(4) 0.018(3) 0.023(4)
C22 0.037(4) 0.049(4) 0.049(4) -0.005(3) 0.008(3) 0.002(3)
C23 0.039(3) 0.039(4) 0.034(3) -0.012(3) 0.008(3) 0.003(3)
C24 0.038(3) 0.043(4) 0.044(4) -0.006(3) 0.005(3) -0.001(3)
C25 0.056(4) 0.069(5) 0.048(4) 0.005(4) 0.016(3) -0.005(4)
C26 0.060(4) 0.048(4) 0.060(4) -0.010(4) 0.020(4) -0.013(4)
C27 0.049(4) 0.038(4) 0.044(4) 0.005(3) 0.012(3) -0.003(3)
C28 0.072(5) 0.060(5) 0.052(4) -0.007(4) 0.006(4) -0.028(4)
C29 0.061(4) 0.053(5) 0.064(5) -0.004(4) 0.017(4) -0.020(4)
C30 0.032(3) 0.044(4) 0.041(4) 0.006(3) 0.013(3) 0.001(3)
C31 0.038(3) 0.034(4) 0.037(3) 0.007(3) 0.014(3) -0.001(3)
C32 0.054(4) 0.042(4) 0.053(4) 0.018(3) 0.019(3) -0.001(3)
C33 0.084(5) 0.051(5) 0.044(4) 0.006(4) 0.018(4) -0.012(4)
C34 0.035(3) 0.049(4) 0.051(4) 0.018(3) 0.004(3) 0.006(3)
C35 0.050(4) 0.077(6) 0.061(5) 0.018(4) -0.009(4) 0.010(4)
C36 0.056(4) 0.055(5) 0.073(5) 0.021(4) 0.004(4) 0.016(4)
C37 0.032(3) 0.054(4) 0.059(4) 0.026(4) 0.009(3) 0.002(3)
C38 0.051(5) 0.193(12) 0.072(6) -0.022(7) 0.027(4) 0.023(6)
C39 0.138(9) 0.232(15) 0.212(13) 0.173(12) 0.138(9) 0.115(10)
C40 0.047(5) 0.070(6) 0.185(10) 0.015(6) 0.049(6) 0.007(4)
C41 0.046(4) 0.046(4) 0.064(5) -0.006(4) 0.015(4) 0.004(3)
C42 0.120(7) 0.062(6) 0.066(5) -0.014(5) 0.053(5) 0.007(5)
C43 0.051(4) 0.056(5) 0.051(4) -0.024(4) 0.017(3) 0.004(4)
C44 0.098(6) 0.029(4) 0.068(5) -0.008(4) 0.021(5) 0.011(4)
C45 0.082(5) 0.034(4) 0.064(5) -0.002(4) 0.017(4) 0.011(4)
C46 0.236(15) 0.071(8) 0.134(10) -0.046(7) 0.009(9) -0.063(9)
C47 0.079(6) 0.147(10) 0.063(6) -0.037(6) 0.008(5) -0.004(6)
C48 0.039(3) 0.035(4) 0.039(3) -0.006(3) 0.015(3) -0.005(3)
C49 0.033(3) 0.038(4) 0.038(3) 0.006(3) 0.010(3) 0.001(3)
C50 0.029(3) 0.043(4) 0.039(4) 0.007(3) 0.007(3) -0.006(3)
C51 0.043(4) 0.049(4) 0.031(3) -0.004(3) 0.008(3) -0.003(3)
C52 0.036(3) 0.042(4) 0.037(3) -0.004(3) 0.009(3) -0.001(3)
C53 0.066(5) 0.086(6) 0.036(4) 0.009(4) -0.002(3) -0.008(4)
C54 0.053(4) 0.064(5) 0.065(5) 0.014(4) 0.002(4) 0.006(4)
N1 0.029(3) 0.045(3) 0.033(3) 0.002(2) 0.007(2) 0.006(2)
N2 0.031(3) 0.037(3) 0.036(3) 0.005(2) 0.009(2) 0.002(2)
N3 0.032(3) 0.038(3) 0.040(3) 0.010(2) 0.006(2) 0.002(2)
N4 0.052(3) 0.038(3) 0.043(3) -0.004(3) 0.017(3) 0.003(3)
N5 0.098(5) 0.072(5) 0.072(5) -0.036(4) 0.006(4) 0.005(4)
N6 0.037(3) 0.041(3) 0.034(3) 0.002(2) 0.009(2) -0.003(2)
N7 0.045(3) 0.057(4) 0.038(3) 0.008(3) 0.003(3) 0.005(3)
P1 0.0309(8) 0.0297(9) 0.0307(8) -0.0004(7) 0.0067(6) 0.0003(7)
Si1 0.0454(12) 0.0900(18) 0.1004(18) 0.0440(16) 0.0361(12) 0.0193(12)
Y1 0.0316(3) 0.0283(3) 0.0294(3) 0.0014(3) 0.0086(2) 0.0000(3)

loop_
_atom_type_symbol
_atom_type_description
_atom_type_scat_dispersion_real
_atom_type_scat_dispersion_imag
_atom_type_scat_source
C C 0.0033 0.0016 'International Tables Vol C Tables 4.2.6.8 and 6.1.1.4'
H H 0.0000 0.0000 'International Tables Vol C Tables 4.2.6.8 and 6.1.1.4'
N N 0.0061 0.0033 'International Tables Vol C Tables 4.2.6.8 and 6.1.1.4'
Si Si 0.0817 0.0704 'International Tables Vol C Tables 4.2.6.8 and 6.1.1.4'
P P 0.1023 0.0942 'International Tables Vol C Tables 4.2.6.8 and 6.1.1.4'
Y Y -2.7962 3.5667 'International Tables Vol C Tables 4.2.6.8 and 6.1.1.4'

loop_
_geom_angle_atom_site_label_1
_geom_angle_atom_site_label_2
_geom_angle_atom_site_label_3
_geom_angle
C2 C1 C5 107.5(5)
C2 C1 P1 125.6(4)
C5 C1 P1 125.7(4)
C2 C1 Y1 75.1(3)
C5 C1 Y1 75.8(3)
P1 C1 Y1 124.7(3)
C3 C2 C1 108.0(5)
C3 C2 Y1 75.5(3)
C1 C2 Y1 74.6(3)
C2 C3 C4 108.3(5)
C2 C3 Y1 74.8(3)
C4 C3 Y1 75.0(3)
C5 C4 C3 108.4(5)
C5 C4 Y1 75.6(3)
C3 C4 Y1 74.9(3)
C4 C5 C1 107.9(5)
C4 C5 Y1 74.9(3)
C1 C5 Y1 73.9(3)
C11 C6 C7 118.4(5)
C11 C6 P1 123.6(4)
C7 C6 P1 117.9(4)
C8 C7 C6 121.5(6)
C7 C8 C9 119.4(6)
C10 C9 C8 119.5(6)
C9 C10 C11 121.2(6)
C10 C11 C6 119.9(6)
C17 C12 C13 118.1(6)
C17 C12 P1 120.5(5)
C13 C12 P1 121.3(5)
C14 C13 C12 120.3(7)
C15 C14 C13 119.4(7)
C16 C15 C14 120.5(7)
C15 C16 C17 120.5(7)
C16 C17 C12 121.2(7)
N1 C18 C23 121.7(5)
N1 C18 C19 119.3(5)
C23 C18 C19 118.8(5)
C20 C19 C18 119.8(5)
C20 C19 C27 120.9(6)
C18 C19 C27 119.3(5)
C21 C20 C19 121.8(6)
C20 C21 C22 118.6(6)
C21 C22 C23 122.8(6)
C22 C23 C18 118.1(6)
C22 C23 C24 119.1(5)
C18 C23 C24 122.8(5)
C25 C24 C23 111.9(5)
C25 C24 C26 110.3(5)
C23 C24 C26 112.1(5)
C19 C27 C28 109.3(5)
C19 C27 C29 114.1(5)
C28 C27 C29 109.9(5)
N2 C30 N3 113.3(5)
N2 C30 C37 124.4(5)
N3 C30 C37 122.3(5)
N2 C31 C32 110.7(5)
N2 C31 C33 110.8(5)
C32 C31 C33 109.8(5)
N3 C34 C36 108.6(5)
N3 C34 C35 112.2(5)
C36 C34 C35 111.5(6)
C30 C37 Si1 117.7(5)
N4 C41 C42 116.8(6)
C43 C42 C41 119.4(7)
C44 C43 C42 117.0(7)
C44 C43 N5 122.1(8)
C42 C43 N5 120.9(8)
C43 C44 C45 122.0(7)
N4 C45 C44 121.3(7)
N6 C48 C49 124.5(6)
C48 C49 C50 121.1(6)
N7 C50 C49 123.0(6)
N7 C50 C51 122.3(6)
C49 C50 C51 114.7(5)
C52 C51 C50 120.7(6)
N6 C52 C51 124.4(6)
C18 N1 P1 142.9(4)
C30 N2 C31 119.9(5)
C30 N2 Y1 94.0(4)
C31 N2 Y1 145.8(3)
C30 N3 C34 121.6(5)
C30 N3 Y1 95.4(3)
C34 N3 Y1 142.8(4)
C45 N4 C41 111.1(5)
C45 N4 Y1 138.3(5)
C41 N4 Y1 110.4(4)
C43 N5 C46 119.4(8)
C43 N5 C47 119.1(7)
C46 N5 C47 115.1(8)
C48 N6 C52 114.5(5)
C48 N6 Y1 119.7(4)
C52 N6 Y1 125.2(4)
C50 N7 C54 121.4(5)
C50 N7 C53 121.8(6)
C54 N7 C53 116.8(5)
N1 P1 C1 110.5(3)
N1 P1 C6 115.3(3)
C1 P1 C6 102.4(3)
N1 P1 C12 115.6(3)
C1 P1 C12 107.0(3)
C6 P1 C12 104.9(3)
C38 Si1 C40 109.2(4)
C38 Si1 C39 108.7(6)
C40 Si1 C39 109.0(5)
C38 Si1 C37 111.1(3)
C40 Si1 C37 109.4(4)
C39 Si1 C37 109.4(4)
N4 Y1 N3 95.03(18)
N4 Y1 N2 113.56(18)
N3 Y1 N2 57.20(16)
N4 Y1 N6 92.51(17)
N3 Y1 N6 141.52(16)
N2 Y1 N6 85.26(15)
N4 Y1 C1 131.01(18)
N3 Y1 C1 106.53(17)
N2 Y1 C1 115.14(16)
N6 Y1 C1 96.39(16)
N4 Y1 C2 107.77(18)
N3 Y1 C2 134.22(16)
N2 Y1 C2 135.80(16)
N6 Y1 C2 77.81(16)
C1 Y1 C2 30.32(15)
N4 Y1 C3 82.06(19)
N3 Y1 C3 125.12(17)
N2 Y1 C3 164.35(17)
N6 Y1 C3 93.28(17)
C1 Y1 C3 49.46(17)
C2 Y1 C3 29.65(16)
N4 Y1 C4 85.93(18)
N3 Y1 C4 95.11(17)
N2 Y1 C4 145.97(17)
N6 Y1 C4 123.07(17)
C1 Y1 C4 49.46(17)
C2 Y1 C4 49.44(17)
C3 Y1 C4 30.10(17)
N4 Y1 C5 114.36(18)
N3 Y1 C5 84.88(17)
N2 Y1 C5 120.11(17)
N6 Y1 C5 125.48(16)
C1 Y1 C5 30.29(16)
C2 Y1 C5 49.72(17)
C3 Y1 C5 49.27(18)
C4 Y1 C5 29.52(16)

loop_
_geom_bond_atom_site_label_1
_geom_bond_atom_site_label_2
_geom_bond_distance
C1 C2 1.412(7)
C1 C5 1.415(8)
C1 P1 1.776(6)
C1 Y1 2.696(5)
C2 C3 1.385(8)
C2 Y1 2.702(5)
C3 C4 1.408(8)
C3 Y1 2.711(6)
C4 C5 1.383(8)
C4 Y1 2.711(6)
C5 Y1 2.720(5)
C6 C11 1.382(7)
C6 C7 1.383(8)
C6 P1 1.805(5)
C7 C8 1.365(8)
C8 C9 1.385(9)
C9 C10 1.360(9)
C10 C11 1.375(8)
C12 C17 1.374(8)
C12 C13 1.394(8)
C12 P1 1.817(6)
C13 C14 1.383(9)
C14 C15 1.379(10)
C15 C16 1.347(10)
C16 C17 1.366(9)
C18 N1 1.391(7)
C18 C23 1.406(8)
C18 C19 1.420(8)
C19 C20 1.381(8)
C19 C27 1.504(8)
C20 C21 1.365(9)
C21 C22 1.374(9)
C22 C23 1.399(8)
C23 C24 1.516(8)
C24 C25 1.515(9)
C24 C26 1.521(8)
C27 C28 1.524(8)
C27 C29 1.544(9)
C30 N2 1.336(7)
C30 N3 1.345(7)
C30 C37 1.490(8)
C31 N2 1.467(7)
C31 C32 1.498(8)
C31 C33 1.515(8)
C34 N3 1.457(7)
C34 C36 1.520(9)
C34 C35 1.529(9)
C37 Si1 1.868(7)
C38 Si1 1.831(10)
C39 Si1 1.860(9)
C40 Si1 1.846(8)
C41 N4 1.418(8)
C41 C42 1.425(9)
C42 C43 1.368(10)
C43 C44 1.347(9)
C43 N5 1.383(8)
C44 C45 1.390(9)
C45 N4 1.388(8)
C46 N5 1.398(12)
C47 N5 1.434(10)
C48 N6 1.342(7)
C48 C49 1.354(7)
C49 C50 1.389(8)
C50 N7 1.349(7)
C50 C51 1.396(8)
C51 C52 1.356(8)
C52 N6 1.352(7)
C53 N7 1.458(8)
C54 N7 1.435(8)
N1 P1 1.535(5)
N2 Y1 2.357(5)
N3 Y1 2.321(4)
N4 Y1 2.222(5)
N6 Y1 2.467(5)
